data_4110888
loop_
_publ_author_name
'Endre Szuromi'
'Jianguo Wu'
'Paul R. Sharp'

_publ_contact_author_address
;
 Department of Chemistry
 University of Missouri
 Columbia, MO  65211
;
_publ_contact_author_email SharpP@missouri.edu
_publ_contact_author_fax 573-882-2754
_publ_contact_author_name ' Paul R. Sharp'
_publ_contact_author_phone 573-882-7715
_publ_section_title
;
 Reversible Alkene Extrusion from Platinaoxetanes
;
_journal_name_full 'Journal of the American Chemical Society'
_journal_page_first 12088
_journal_page_last 12089
_journal_paper_doi 10.1021/ja065207s
_journal_volume 128
_journal_year 2006
_chemical_formula_moiety 'C23 H26 B F3 O5 Pt'
_chemical_formula_sum 'C23 H26 B F3 O5 Pt'
_chemical_formula_weight 645.34
_space_group_IT_number 2
_symmetry_cell_setting triclinic
_symmetry_space_group_name_Hall '-P 1'
_symmetry_space_group_name_H-M 'P -1'
_atom_sites_solution_hydrogens geom
_atom_sites_solution_primary direct
_atom_sites_solution_secondary difmap
_audit_creation_method SHELXL-97
_cell_angle_alpha 107.7030(10)
_cell_angle_beta 108.9250(10)
_cell_angle_gamma 103.7460(10)
_cell_formula_units_Z 2
_cell_length_a 9.3406(6)
_cell_length_b 11.7311(7)
_cell_length_c 12.2403(8)
_cell_measurement_reflns_used 4696
_cell_measurement_temperature 173(2)
_cell_measurement_theta_max 54.112
_cell_measurement_theta_min 4.814
_cell_volume 1121.37(12)
_computing_cell_refinement 'SMART (Bruker, 1998)'
_computing_data_collection 'SMART (Bruker, 1998)'
_computing_data_reduction 'SAINT (Bruker, 1998)'
_computing_molecular_graphics
;
  L. J. Barbour, X-Seed - Graphical Interface to
  SHELX-97 and POV-Ray, 1999
  ORTEP (Johnson, 1976), ORTEP 3 for Windows (L. J. Farrugia, 1997)
;
_computing_publication_material 'CIFTAB (Sheldrick, 1997)'
_computing_structure_refinement
;
  SHELXL-97 (Sheldrick, 1997), L. J. Barbour, X-Seed - Graphical Interface to
  SHELX-97 and POV-Ray, 1999
;
_computing_structure_solution 'SHELXS-97 (Sheldrick, 1990)'
_diffrn_ambient_temperature 173(2)
_diffrn_measured_fraction_theta_full 0.966
_diffrn_measured_fraction_theta_max 0.966
_diffrn_measurement_device_type 'Bruker P4'
_diffrn_measurement_method '\w scans'
_diffrn_radiation_monochromator graphite
_diffrn_radiation_source 'fine-focus sealed tube'
_diffrn_radiation_type MoK\a
_diffrn_radiation_wavelength 0.71073
_diffrn_reflns_av_R_equivalents 0.0288
_diffrn_reflns_av_sigmaI/netI 0.0524
_diffrn_reflns_limit_h_max 11
_diffrn_reflns_limit_h_min -11
_diffrn_reflns_limit_k_max 14
_diffrn_reflns_limit_k_min -15
_diffrn_reflns_limit_l_max 15
_diffrn_reflns_limit_l_min -15
_diffrn_reflns_number 8024
_diffrn_reflns_theta_full 27.15
_diffrn_reflns_theta_max 27.15
_diffrn_reflns_theta_min 1.93
_diffrn_standards_decay_% 0.0
_exptl_absorpt_coefficient_mu 6.315
_exptl_absorpt_correction_T_max 0.3649
_exptl_absorpt_correction_T_min 0.3013
_exptl_absorpt_correction_type multi-scan
_exptl_absorpt_process_details
;
  Data were corrected for decay and absorption using the program SADABS
  based on the method of R.H. Blessing (Acta Cryst. A51, 33-38, 1995).
;
_exptl_crystal_colour colorless
_exptl_crystal_density_diffrn 1.911
_exptl_crystal_description block
_exptl_crystal_F_000 628
_exptl_crystal_size_max 0.25
_exptl_crystal_size_mid 0.20
_exptl_crystal_size_min 0.20
_refine_diff_density_max 3.637
_refine_diff_density_min -2.210
_refine_diff_density_rms 0.211
_refine_ls_extinction_method none
_refine_ls_goodness_of_fit_ref 1.053
_refine_ls_hydrogen_treatment constr
_refine_ls_matrix_type full
_refine_ls_number_parameters 300
_refine_ls_number_reflns 4799
_refine_ls_number_restraints 0
_refine_ls_restrained_S_all 1.053
_refine_ls_R_factor_all 0.0479
_refine_ls_R_factor_gt 0.0403
_refine_ls_shift/su_max 0.008
_refine_ls_shift/su_mean 0.000
_refine_ls_structure_factor_coef Fsqd
_refine_ls_weighting_details 'calc w=1/[\s^2^(Fo^2^)+(0.0627P)^2^+0.0000P] where P=(Fo^2^+2Fc^2^)/3'
_refine_ls_weighting_scheme calc
_refine_ls_wR_factor_gt 0.0963
_refine_ls_wR_factor_ref 0.1008
_reflns_number_gt 4255
_reflns_number_total 4799
_reflns_threshold_expression >2sigma(I)
_cod_data_source_file ja065207ssi20060720_112527_1.cif
_cod_data_source_block BF3_platinaoxetane_NB2_(9)
_cod_database_code 4110888

loop_
_symmetry_equiv_pos_as_xyz
'x, y, z'
'-x, -y, -z'

loop_
_atom_site_label
_atom_site_type_symbol
_atom_site_fract_x
_atom_site_fract_y
_atom_site_fract_z
_atom_site_U_iso_or_equiv
_atom_site_adp_type
_atom_site_occupancy
_atom_site_symmetry_multiplicity
_atom_site_calc_flag
_atom_site_refinement_flags
Pt1 Pt 0.55985(3) 0.90005(2) 0.77643(2) 0.02106(9) Uani 1 1 d .
O1 O 0.3134(5) 0.7924(4) 0.6741(4) 0.0258(9) Uani 1 1 d .
F1 F 0.2218(6) 0.8693(5) 0.5228(5) 0.0562(14) Uani 1 1 d .
C9 C 0.4741(7) 0.8099(6) 0.8744(6) 0.0210(12) Uani 1 1 d .
H9 H 0.4875 0.8703 0.9581 0.025 Uiso 1 1 calc R
C10 C 0.2962(8) 0.7462(6) 0.7701(6) 0.0237(13) Uani 1 1 d .
H10 H 0.2167 0.7713 0.8010 0.028 Uiso 1 1 calc R
C12 C 0.2530(8) 0.5689(6) 0.8322(6) 0.0232(12) Uani 1 1 d .
C19 C 0.4298(8) 0.5966(6) 0.7349(6) 0.0277(14) Uani 1 1 d .
H19A H 0.4685 0.6306 0.6807 0.033 Uiso 1 1 calc R
H19B H 0.4337 0.5098 0.7198 0.033 Uiso 1 1 calc R
C17 C 0.4121(8) 0.6265(6) 0.9284(6) 0.0224(12) Uani 1 1 d .
C6 C 0.6203(9) 1.0419(6) 0.6859(7) 0.0290(14) Uani 1 1 d .
H6 H 0.5267 1.0623 0.6398 0.035 Uiso 1 1 calc R
C2 C 0.8130(8) 0.9356(7) 0.8632(7) 0.0308(15) Uani 1 1 d .
H2 H 0.8382 0.8809 0.9097 0.037 Uiso 1 1 calc R
C11 C 0.2603(8) 0.6002(6) 0.7218(6) 0.0248(13) Uani 1 1 d .
H11 H 0.1665 0.5442 0.6369 0.030 Uiso 1 1 calc R
C1 C 0.7813(8) 1.0391(7) 0.9297(7) 0.0332(15) Uani 1 1 d .
H1 H 0.7890 1.0439 1.0145 0.040 Uiso 1 1 calc R
C5 C 0.6266(9) 0.9268(6) 0.6196(6) 0.0284(14) Uani 1 1 d .
H5 H 0.5356 0.8767 0.5324 0.034 Uiso 1 1 calc R
C18 C 0.5205(8) 0.6916(6) 0.8781(6) 0.0251(13) Uani 1 1 d .
H18 H 0.6395 0.7093 0.9210 0.030 Uiso 1 1 calc R
C3 C 0.8940(9) 0.9370(7) 0.7754(7) 0.0365(16) Uani 1 1 d .
H3A H 0.9556 0.8792 0.7785 0.044 Uiso 1 1 calc R
H3B H 0.9736 1.0254 0.8071 0.044 Uiso 1 1 calc R
C8 C 0.8116(9) 1.1672(7) 0.9208(7) 0.0363(16) Uani 1 1 d .
H8A H 0.9277 1.2233 0.9759 0.044 Uiso 1 1 calc R
H8B H 0.7449 1.2091 0.9537 0.044 Uiso 1 1 calc R
C15 C 0.3192(8) 0.5455(6) 1.0603(6) 0.0246(13) Uani 1 1 d .
H15 H 0.3406 0.5356 1.1376 0.029 Uiso 1 1 calc R
C13 C 0.1270(8) 0.5018(6) 0.8507(6) 0.0257(13) Uani 1 1 d .
F2 F 0.0372(6) 0.7410(7) 0.5638(7) 0.088(2) Uani 1 1 d .
C16 C 0.4448(8) 0.6188(6) 1.0447(6) 0.0239(13) Uani 1 1 d .
C7 C 0.7716(9) 1.1573(6) 0.7849(7) 0.0332(15) Uani 1 1 d .
H7A H 0.7564 1.2367 0.7805 0.040 Uiso 1 1 calc R
H7B H 0.8652 1.1516 0.7653 0.040 Uiso 1 1 calc R
C4 C 0.7764(9) 0.8950(7) 0.6362(7) 0.0380(17) Uani 1 1 d .
H4A H 0.8357 0.9371 0.5964 0.046 Uiso 1 1 calc R
H4B H 0.7425 0.8007 0.5906 0.046 Uiso 1 1 calc R
F3 F 0.1940(9) 0.9473(6) 0.7053(7) 0.086(2) Uani 1 1 d .
B1 B 0.1865(10) 0.8404(10) 0.6142(10) 0.044(2) Uani 1 1 d .
C14 C 0.1619(8) 0.4861(6) 0.9631(6) 0.0260(13) Uani 1 1 d .
H14 H 0.0771 0.4342 0.9739 0.031 Uiso 1 1 calc R
O2 O 0.6076(5) 0.6778(4) 1.1315(4) 0.0271(10) Uani 1 1 d .
O4 O -0.0314(5) 0.4375(4) 0.7531(5) 0.0310(10) Uani 1 1 d .
O3 O 0.5571(7) 0.7451(5) 1.3030(5) 0.0421(13) Uani 1 1 d .
C20 C 0.6537(9) 0.7386(6) 1.2581(6) 0.0294(14) Uani 1 1 d .
O5 O -0.0778(8) 0.6212(5) 0.7917(6) 0.0566(17) Uani 1 1 d .
C22 C -0.1214(8) 0.5091(7) 0.7288(6) 0.0286(14) Uani 1 1 d .
C23 C -0.2807(9) 0.4280(8) 0.6139(7) 0.0405(18) Uani 1 1 d .
H23A H -0.3334 0.4841 0.5874 0.061 Uiso 1 1 calc R
H23B H -0.3520 0.3705 0.6345 0.061 Uiso 1 1 calc R
H23C H -0.2609 0.3764 0.5447 0.061 Uiso 1 1 calc R
C21 C 0.8355(8) 0.7970(7) 1.3271(7) 0.0323(15) Uani 1 1 d .
H21A H 0.8705 0.8902 1.3743 0.048 Uiso 1 1 calc R
H21B H 0.8827 0.7806 1.2658 0.048 Uiso 1 1 calc R
H21C H 0.8727 0.7585 1.3863 0.048 Uiso 1 1 calc R

loop_
_atom_site_aniso_label
_atom_site_aniso_U_11
_atom_site_aniso_U_22
_atom_site_aniso_U_33
_atom_site_aniso_U_23
_atom_site_aniso_U_13
_atom_site_aniso_U_12
Pt1 0.01984(14) 0.02281(13) 0.01782(14) 0.00931(10) 0.00557(10) 0.00590(9)
O1 0.022(2) 0.032(2) 0.025(2) 0.0154(19) 0.0071(19) 0.0101(18)
F1 0.039(3) 0.087(4) 0.059(3) 0.059(3) 0.015(2) 0.021(3)
C9 0.019(3) 0.023(3) 0.014(3) 0.006(2) 0.003(2) 0.005(2)
C10 0.025(3) 0.025(3) 0.023(3) 0.013(3) 0.010(3) 0.008(3)
C12 0.027(3) 0.024(3) 0.020(3) 0.011(3) 0.009(3) 0.011(3)
C19 0.034(4) 0.025(3) 0.026(3) 0.012(3) 0.013(3) 0.012(3)
C17 0.023(3) 0.023(3) 0.022(3) 0.013(3) 0.008(3) 0.009(2)
C6 0.031(4) 0.028(3) 0.027(3) 0.017(3) 0.009(3) 0.008(3)
C2 0.019(3) 0.036(4) 0.028(4) 0.013(3) 0.003(3) 0.006(3)
C11 0.025(3) 0.027(3) 0.019(3) 0.010(3) 0.006(3) 0.009(3)
C1 0.025(3) 0.041(4) 0.020(3) 0.010(3) 0.004(3) 0.001(3)
C5 0.035(4) 0.031(3) 0.016(3) 0.012(3) 0.010(3) 0.006(3)
C18 0.024(3) 0.029(3) 0.028(3) 0.017(3) 0.011(3) 0.012(3)
C3 0.033(4) 0.043(4) 0.036(4) 0.017(3) 0.015(3) 0.018(3)
C8 0.036(4) 0.029(3) 0.025(4) 0.002(3) 0.007(3) 0.002(3)
C15 0.026(3) 0.030(3) 0.023(3) 0.013(3) 0.012(3) 0.013(3)
C13 0.023(3) 0.020(3) 0.029(3) 0.009(3) 0.006(3) 0.008(2)
F2 0.021(2) 0.137(6) 0.117(5) 0.105(5) 0.007(3) 0.013(3)
C16 0.025(3) 0.028(3) 0.024(3) 0.014(3) 0.012(3) 0.012(3)
C7 0.033(4) 0.029(3) 0.036(4) 0.014(3) 0.015(3) 0.008(3)
C4 0.040(4) 0.043(4) 0.026(4) 0.007(3) 0.016(3) 0.014(3)
F3 0.119(6) 0.102(5) 0.145(6) 0.096(5) 0.103(5) 0.093(5)
B1 0.024(4) 0.073(6) 0.055(6) 0.052(6) 0.012(4) 0.026(4)
C14 0.031(3) 0.022(3) 0.030(4) 0.012(3) 0.015(3) 0.012(3)
O2 0.024(2) 0.036(2) 0.019(2) 0.012(2) 0.0074(19) 0.011(2)
O4 0.021(2) 0.027(2) 0.028(3) 0.008(2) 0.000(2) 0.0003(19)
O3 0.037(3) 0.050(3) 0.031(3) 0.008(2) 0.017(3) 0.010(2)
C20 0.036(4) 0.029(3) 0.025(3) 0.010(3) 0.012(3) 0.016(3)
O5 0.048(4) 0.041(3) 0.045(4) 0.000(3) -0.008(3) 0.019(3)
C22 0.026(3) 0.036(4) 0.015(3) 0.007(3) 0.004(3) 0.006(3)
C23 0.025(4) 0.050(4) 0.027(4) 0.011(3) 0.000(3) 0.004(3)
C21 0.026(4) 0.034(4) 0.023(3) 0.009(3) 0.000(3) 0.007(3)

loop_
_atom_type_symbol
_atom_type_description
_atom_type_scat_dispersion_real
_atom_type_scat_dispersion_imag
_atom_type_scat_source
C C 0.0033 0.0016 'International Tables Vol C Tables 4.2.6.8 and 6.1.1.4'
H H 0.0000 0.0000 'International Tables Vol C Tables 4.2.6.8 and 6.1.1.4'
B B 0.0013 0.0007 'International Tables Vol C Tables 4.2.6.8 and 6.1.1.4'
O O 0.0106 0.0060 'International Tables Vol C Tables 4.2.6.8 and 6.1.1.4'
F F 0.0171 0.0103 'International Tables Vol C Tables 4.2.6.8 and 6.1.1.4'
Pt Pt -1.7033 8.3905 'International Tables Vol C Tables 4.2.6.8 and 6.1.1.4'

loop_
_geom_angle_atom_site_label_1
_geom_angle_atom_site_label_2
_geom_angle_atom_site_label_3
_geom_angle
C9 Pt1 O1 69.4(2)
C9 Pt1 C1 98.1(3)
O1 Pt1 C1 159.1(2)
C9 Pt1 C2 101.2(3)
O1 Pt1 C2 157.2(2)
C1 Pt1 C2 38.4(3)
C9 Pt1 C5 159.8(2)
O1 Pt1 C5 100.6(2)
C1 Pt1 C5 96.1(3)
C2 Pt1 C5 81.4(3)
C9 Pt1 C6 163.2(3)
O1 Pt1 C6 106.1(2)
C1 Pt1 C6 81.0(3)
C2 Pt1 C6 88.6(3)
C5 Pt1 C6 34.7(2)
C10 O1 B1 117.3(5)
C10 O1 Pt1 95.6(3)
B1 O1 Pt1 125.3(5)
C10 C9 C18 102.8(5)
C10 C9 Pt1 93.8(4)
C18 C9 Pt1 115.7(4)
O1 C10 C11 110.4(5)
O1 C10 C9 101.3(4)
C11 C10 C9 104.5(5)
C13 C12 C17 120.4(6)
C13 C12 C11 133.0(6)
C17 C12 C11 106.7(5)
C11 C19 C18 94.4(5)
C16 C17 C12 120.5(6)
C16 C17 C18 132.3(6)
C12 C17 C18 107.2(5)
C5 C6 C7 122.4(7)
C5 C6 Pt1 71.1(4)
C7 C6 Pt1 108.2(4)
C1 C2 C3 125.1(6)
C1 C2 Pt1 70.3(4)
C3 C2 Pt1 113.3(5)
C12 C11 C10 104.0(5)
C12 C11 C19 99.5(5)
C10 C11 C19 101.7(5)
C2 C1 C8 126.8(6)
C2 C1 Pt1 71.2(4)
C8 C1 Pt1 109.9(5)
C6 C5 C4 126.7(7)
C6 C5 Pt1 74.2(4)
C4 C5 Pt1 105.4(4)
C17 C18 C9 104.5(5)
C17 C18 C19 99.6(5)
C9 C18 C19 101.2(5)
C2 C3 C4 114.7(6)
C1 C8 C7 113.8(6)
C16 C15 C14 120.2(6)
C12 C13 C14 119.0(6)
C12 C13 O4 121.1(6)
C14 C13 O4 119.5(6)
C15 C16 O2 125.8(6)
C15 C16 C17 118.8(6)
O2 C16 C17 115.1(5)
C6 C7 C8 112.9(5)
C5 C4 C3 114.3(6)
F3 B1 F1 111.3(7)
F3 B1 F2 110.5(8)
F1 B1 F2 112.7(8)
F3 B1 O1 109.3(7)
F1 B1 O1 106.5(6)
F2 B1 O1 106.2(7)
C13 C14 C15 120.9(6)
C20 O2 C16 122.0(5)
C22 O4 C13 117.7(5)
O3 C20 O2 122.7(7)
O3 C20 C21 127.3(7)
O2 C20 C21 110.0(6)
O5 C22 O4 123.5(6)
O5 C22 C23 125.6(7)
O4 C22 C23 110.9(6)

loop_
_geom_bond_atom_site_label_1
_geom_bond_atom_site_label_2
_geom_bond_distance
Pt1 C9 2.047(6)
Pt1 O1 2.061(5)
Pt1 C1 2.116(7)
Pt1 C2 2.127(7)
Pt1 C5 2.285(6)
Pt1 C6 2.323(6)
O1 C10 1.472(7)
O1 B1 1.505(9)
F1 B1 1.375(10)
C9 C10 1.550(9)
C9 C18 1.558(8)
C10 C11 1.542(8)
C12 C13 1.377(9)
C12 C17 1.398(9)
C12 C11 1.522(8)
C19 C11 1.552(9)
C19 C18 1.559(9)
C17 C16 1.392(8)
C17 C18 1.519(8)
C6 C5 1.374(9)
C6 C7 1.510(9)
C2 C1 1.396(10)
C2 C3 1.503(10)
C1 C8 1.507(10)
C5 C4 1.500(10)
C3 C4 1.540(10)
C8 C7 1.543(10)
C15 C16 1.385(8)
C15 C14 1.391(9)
C13 C14 1.387(9)
C13 O4 1.400(8)
F2 B1 1.384(10)
C16 O2 1.388(8)
F3 B1 1.370(13)
O2 C20 1.358(8)
O4 C22 1.350(8)
O3 C20 1.204(8)
C20 C21 1.494(10)
O5 C22 1.189(8)
C22 C23 1.502(9)
